data_7049555
loop_
_publ_author_name
'Biswas, Nandita'
'Das, Kalicharan'
'Sardar, Bitan'
'Srimani, Dipankar'

_publ_section_title
;
 Acceptorless dehydrogenative construction of C[double bond, length as
 m-dash]N and C[double bond, length as m-dash]C bonds through catalytic
 aza-Wittig and Wittig reactions in the presence of an air-stable
 ruthenium pincer complex.
;
_journal_issue 19
_journal_name_full 'Dalton transactions (Cambridge, England : 2003)'
_journal_page_first 6501
_journal_page_last 6512
_journal_paper_doi 10.1039/c8dt04725a
_journal_volume 48
_journal_year 2019
_chemical_formula_moiety 'C32 H29 Cl2 N2 P Ru S'
_chemical_formula_sum 'C64 H58 Cl4 N4 P2 Ru2 S2'
_chemical_formula_weight 1353.14
_space_group_IT_number 2
_space_group_name_Hall '-P 1'
_space_group_name_H-M_alt 'P -1'
_symmetry_cell_setting triclinic
_symmetry_space_group_name_Hall '-P 1'
_symmetry_space_group_name_H-M 'P -1'
_atom_sites_solution_hydrogens geom
_atom_sites_solution_primary direct
_atom_sites_solution_secondary difmap
_audit_creation_method SHELXL-97
_audit_update_record
;
2018-11-29 deposited with the CCDC.    2019-04-03 downloaded from the CCDC.
;
_cell_angle_alpha 73.196(2)
_cell_angle_beta 80.920(2)
_cell_angle_gamma 67.294(2)
_cell_formula_units_Z 1
_cell_length_a 10.1370(4)
_cell_length_b 11.4066(4)
_cell_length_c 16.0632(6)
_cell_measurement_reflns_used 4204
_cell_measurement_temperature 293(2)
_cell_measurement_theta_max 24.75
_cell_measurement_theta_min 1.33
_cell_volume 1638.00(11)
_computing_structure_refinement 'SHELXL-97 (Sheldrick, 1997)'
_computing_structure_solution 'SHELXS-97 (Sheldrick, 1990)'
_diffrn_ambient_temperature 293(2)
_diffrn_measured_fraction_theta_full 0.997
_diffrn_measured_fraction_theta_max 0.997
_diffrn_measurement_device_type 'CCD area detector'
_diffrn_measurement_method 'phi and omega scans'
_diffrn_radiation_monochromator graphite
_diffrn_radiation_source 'fine-focus sealed tube'
_diffrn_radiation_type MoK\a
_diffrn_radiation_wavelength 0.71073
_diffrn_reflns_av_R_equivalents 0.0977
_diffrn_reflns_av_sigmaI/netI 0.0951
_diffrn_reflns_limit_h_max 11
_diffrn_reflns_limit_h_min -11
_diffrn_reflns_limit_k_max 13
_diffrn_reflns_limit_k_min -12
_diffrn_reflns_limit_l_max 18
_diffrn_reflns_limit_l_min -18
_diffrn_reflns_number 17921
_diffrn_reflns_theta_full 24.75
_diffrn_reflns_theta_max 24.75
_diffrn_reflns_theta_min 1.33
_exptl_absorpt_coefficient_mu 0.777
_exptl_absorpt_correction_T_max 0.863
_exptl_absorpt_correction_T_min 0.780
_exptl_absorpt_correction_type multi-scan
_exptl_crystal_colour red
_exptl_crystal_density_diffrn 1.372
_exptl_crystal_density_method 'not measured'
_exptl_crystal_description niddle
_exptl_crystal_F_000 688
_exptl_crystal_size_max 0.32
_exptl_crystal_size_mid 0.28
_exptl_crystal_size_min 0.19
_refine_diff_density_max 0.425
_refine_diff_density_min -0.545
_refine_diff_density_rms 0.096
_refine_ls_extinction_method none
_refine_ls_goodness_of_fit_ref 0.965
_refine_ls_hydrogen_treatment mixed
_refine_ls_matrix_type full
_refine_ls_number_parameters 363
_refine_ls_number_reflns 5581
_refine_ls_number_restraints 0
_refine_ls_restrained_S_all 0.965
_refine_ls_R_factor_all 0.0643
_refine_ls_R_factor_gt 0.0425
_refine_ls_shift/su_max 0.001
_refine_ls_shift/su_mean 0.000
_refine_ls_structure_factor_coef Fsqd
_refine_ls_weighting_details 'calc w=1/[\s^2^(Fo^2^)+(0.0366P)^2^+0.0000P] where P=(Fo^2^+2Fc^2^)/3'
_refine_ls_weighting_scheme calc
_refine_ls_wR_factor_gt 0.0897
_refine_ls_wR_factor_ref 0.1040
_reflns_number_gt 3830
_reflns_number_total 5581
_reflns_threshold_expression >2sigma(I)
_cod_data_source_file c8dt04725a2.cif
_cod_data_source_block platon_sqd_CCDC1
_cod_depositor_comments
;
The following automatic conversions were performed:

'_symmetry_cell_setting' value 'Triclinic' changed to 'triclinic'
according to
/home/data/users/saulius/crontab/automatic-downloads/rss-feeds/RSC/lib/dictionaries/cif_core.dic
dictionary named 'cif_core.dic' version 2.4.2 from 2011-04-26.

'_exptl_absorpt_correction_type' value 'MULTI-SCAN' changed to
'multi-scan' according to
/home/data/users/saulius/crontab/automatic-downloads/rss-feeds/RSC/lib/dictionaries/cif_core.dic
dictionary named 'cif_core.dic' version 2.4.2 from 2011-04-26.

Automatic conversion script
Id: cif_fix_values 4973 2017-02-22 13:04:09Z antanas 

 Adding full bibliography for 7049554--7049556.cif.
;
_cod_original_cell_volume 1638.01(11)
_cod_original_sg_symbol_H-M P-1
_cod_database_code 7049555

loop_
_symmetry_equiv_pos_as_xyz
'x, y, z'
'-x, -y, -z'

loop_
_atom_site_label
_atom_site_type_symbol
_atom_site_fract_x
_atom_site_fract_y
_atom_site_fract_z
_atom_site_U_iso_or_equiv
_atom_site_adp_type
_atom_site_occupancy
_atom_site_symmetry_multiplicity
_atom_site_calc_flag
_atom_site_refinement_flags
Ru1 Ru 0.64272(3) 0.43867(3) 0.17900(2) 0.03218(14) Uani 1 1 d .
Cl1 Cl 0.76846(11) 0.54353(10) 0.23184(7) 0.0439(3) Uani 1 1 d .
Cl2 Cl 0.50237(13) 0.36474(12) 0.11407(7) 0.0518(3) Uani 1 1 d .
S1 S 0.45527(12) 0.55052(12) 0.26339(7) 0.0471(3) Uani 1 1 d .
P1 P 0.73281(11) 0.24434(11) 0.28221(7) 0.0343(3) Uani 1 1 d .
N1 N 0.7939(3) 0.3951(4) 0.0778(2) 0.0359(9) Uani 1 1 d .
N2 N 0.5688(3) 0.6134(3) 0.0786(2) 0.0352(9) Uani 1 1 d .
H2 H 0.5234 0.5952 0.0421 0.042 Uiso 1 1 calc R
C27 C 0.6521(4) 0.2433(4) 0.3933(3) 0.0348(11) Uani 1 1 d .
C28 C 0.5781(5) 0.1617(4) 0.4387(3) 0.0498(13) Uani 1 1 d .
H28 H 0.5705 0.1000 0.4143 0.060 Uiso 1 1 calc R
C29 C 0.5151(5) 0.1735(6) 0.5217(3) 0.0666(16) Uani 1 1 d .
H29 H 0.4636 0.1206 0.5518 0.080 Uiso 1 1 calc R
C30 C 0.5286(6) 0.2621(6) 0.5587(3) 0.0659(16) Uani 1 1 d .
H30 H 0.4863 0.2696 0.6136 0.079 Uiso 1 1 calc R
C31 C 0.6045(6) 0.3394(5) 0.5144(3) 0.0658(16) Uani 1 1 d .
H31 H 0.6164 0.3981 0.5398 0.079 Uiso 1 1 calc R
C32 C 0.6633(5) 0.3305(4) 0.4328(3) 0.0482(12) Uani 1 1 d .
H32 H 0.7125 0.3855 0.4030 0.058 Uiso 1 1 calc R
C26 C 1.0122(4) 0.2476(4) 0.2561(3) 0.0433(12) Uani 1 1 d .
H26 H 0.9765 0.3202 0.2099 0.052 Uiso 1 1 calc R
C25 C 1.1559(5) 0.2032(5) 0.2740(3) 0.0574(14) Uani 1 1 d .
H25 H 1.2149 0.2461 0.2399 0.069 Uiso 1 1 calc R
C24 C 1.2103(5) 0.0964(6) 0.3417(3) 0.0670(16) Uani 1 1 d .
H24 H 1.3059 0.0675 0.3541 0.080 Uiso 1 1 calc R
C23 C 1.1231(5) 0.0318(5) 0.3913(3) 0.0602(15) Uani 1 1 d .
H23 H 1.1606 -0.0422 0.4363 0.072 Uiso 1 1 calc R
C22 C 0.9779(5) 0.0779(5) 0.3740(3) 0.0545(14) Uani 1 1 d .
H22 H 0.9186 0.0358 0.4087 0.065 Uiso 1 1 calc R
C21 C 0.9221(4) 0.1865(4) 0.3051(3) 0.0396(11) Uani 1 1 d .
C15 C 0.7228(5) 0.1004(4) 0.2600(3) 0.0365(11) Uani 1 1 d .
C20 C 0.8426(5) -0.0012(5) 0.2406(3) 0.0589(14) Uani 1 1 d .
H20 H 0.9331 0.0003 0.2425 0.071 Uiso 1 1 calc R
C19 C 0.8306(8) -0.1052(6) 0.2183(4) 0.089(2) Uani 1 1 d .
H19 H 0.9123 -0.1730 0.2060 0.107 Uiso 1 1 calc R
C18 C 0.6977(9) -0.1075(6) 0.2144(4) 0.091(2) Uani 1 1 d .
H18 H 0.6899 -0.1774 0.1994 0.109 Uiso 1 1 calc R
C17 C 0.5759(6) -0.0087(5) 0.2322(3) 0.0655(15) Uani 1 1 d .
H17 H 0.4856 -0.0109 0.2305 0.079 Uiso 1 1 calc R
C16 C 0.5922(5) 0.0941(4) 0.2527(3) 0.0453(12) Uani 1 1 d .
H16 H 0.5099 0.1634 0.2622 0.054 Uiso 1 1 calc R
C5 C 0.7951(4) 0.5016(5) 0.0136(3) 0.0402(11) Uani 1 1 d .
C4 C 0.8799(5) 0.4891(5) -0.0618(3) 0.0488(13) Uani 1 1 d .
H4 H 0.8806 0.5637 -0.1048 0.059 Uiso 1 1 calc R
C3 C 0.9634(5) 0.3669(6) -0.0736(3) 0.0607(15) Uani 1 1 d .
H3 H 1.0226 0.3580 -0.1236 0.073 Uiso 1 1 calc R
C2 C 0.9578(5) 0.2593(5) -0.0109(3) 0.0583(14) Uani 1 1 d .
H2A H 1.0099 0.1753 -0.0182 0.070 Uiso 1 1 calc R
C1 C 0.8731(5) 0.2774(5) 0.0639(3) 0.0554(14) Uani 1 1 d .
H1 H 0.8710 0.2033 0.1071 0.067 Uiso 1 1 calc R
C6 C 0.6972(4) 0.6313(4) 0.0292(3) 0.0386(11) Uani 1 1 d .
H6A H 0.7444 0.6620 0.0618 0.046 Uiso 1 1 calc R
H6B H 0.6712 0.6958 -0.0259 0.046 Uiso 1 1 calc R
C7 C 0.4643(4) 0.7275(4) 0.1054(3) 0.0408(11) Uani 1 1 d .
C8 C 0.4199(5) 0.8513(5) 0.0467(3) 0.0605(15) Uani 1 1 d .
H8 H 0.4590 0.8621 -0.0102 0.073 Uiso 1 1 calc R
C9 C 0.3202(6) 0.9551(6) 0.0726(4) 0.0794(18) Uani 1 1 d .
H9 H 0.2905 1.0371 0.0333 0.095 Uiso 1 1 calc R
C10 C 0.2631(6) 0.9406(5) 0.1557(5) 0.0801(19) Uani 1 1 d .
H10 H 0.1959 1.0135 0.1727 0.096 Uiso 1 1 calc R
C11 C 0.3028(5) 0.8193(5) 0.2157(4) 0.0643(16) Uani 1 1 d .
H11 H 0.2634 0.8102 0.2725 0.077 Uiso 1 1 calc R
C12 C 0.4031(5) 0.7118(4) 0.1887(3) 0.0485(13) Uani 1 1 d .
C13 C 0.2938(7) 0.5163(8) 0.2617(5) 0.100(2) Uani 1 1 d .
C14B C 0.2813(12) 0.4227(11) 0.3304(8) 0.082(4) Uani 0.50 1 d P
H14A H 0.3552 0.3405 0.3264 0.123 Uiso 0.50 1 calc PR
H14B H 0.1893 0.4160 0.3322 0.123 Uiso 0.50 1 calc PR
H14C H 0.2903 0.4437 0.3824 0.123 Uiso 0.50 1 calc PR
C14 C 0.1792(14) 0.5727(16) 0.2934(10) 0.126(6) Uani 0.50 1 d P
H14D H 0.1222 0.5185 0.3077 0.190 Uiso 0.50 1 calc PR
H14E H 0.1311 0.6535 0.2526 0.190 Uiso 0.50 1 calc PR
H14F H 0.1930 0.5912 0.3454 0.190 Uiso 0.50 1 calc PR

loop_
_atom_site_aniso_label
_atom_site_aniso_U_11
_atom_site_aniso_U_22
_atom_site_aniso_U_33
_atom_site_aniso_U_23
_atom_site_aniso_U_13
_atom_site_aniso_U_12
Ru1 0.0347(2) 0.0333(2) 0.0299(2) -0.00734(16) -0.00395(15) -0.01331(16)
Cl1 0.0520(7) 0.0408(7) 0.0446(7) -0.0081(5) -0.0112(5) -0.0212(6)
Cl2 0.0677(8) 0.0578(8) 0.0415(7) -0.0010(6) -0.0173(6) -0.0377(7)
S1 0.0418(7) 0.0566(8) 0.0389(7) -0.0148(6) 0.0012(5) -0.0127(6)
P1 0.0354(7) 0.0335(7) 0.0332(7) -0.0068(5) -0.0014(5) -0.0127(5)
N1 0.035(2) 0.050(2) 0.029(2) -0.0126(18) -0.0007(16) -0.0211(19)
N2 0.038(2) 0.031(2) 0.033(2) -0.0030(16) -0.0057(17) -0.0107(17)
C27 0.035(2) 0.034(3) 0.035(3) -0.001(2) -0.006(2) -0.017(2)
C28 0.061(3) 0.046(3) 0.044(3) -0.010(2) -0.001(2) -0.022(3)
C29 0.064(4) 0.085(4) 0.041(3) 0.001(3) 0.006(3) -0.032(3)
C30 0.072(4) 0.068(4) 0.037(3) -0.014(3) 0.000(3) -0.004(3)
C31 0.091(4) 0.057(4) 0.038(3) -0.015(3) 0.002(3) -0.014(3)
C32 0.071(3) 0.046(3) 0.040(3) -0.017(2) -0.003(2) -0.030(3)
C26 0.040(3) 0.039(3) 0.047(3) -0.004(2) -0.009(2) -0.013(2)
C25 0.036(3) 0.063(4) 0.065(4) 0.000(3) -0.002(3) -0.020(3)
C24 0.036(3) 0.090(4) 0.061(4) -0.013(3) -0.005(3) -0.011(3)
C23 0.045(3) 0.068(4) 0.049(3) -0.002(3) -0.010(3) -0.007(3)
C22 0.049(3) 0.060(3) 0.043(3) 0.002(3) 0.001(2) -0.019(3)
C21 0.037(3) 0.038(3) 0.038(3) -0.004(2) -0.007(2) -0.010(2)
C15 0.045(3) 0.033(3) 0.036(3) -0.004(2) -0.006(2) -0.021(2)
C20 0.063(3) 0.046(3) 0.068(4) -0.025(3) -0.004(3) -0.012(3)
C19 0.104(5) 0.055(4) 0.100(5) -0.037(4) 0.000(4) -0.008(4)
C18 0.156(7) 0.052(4) 0.088(5) -0.027(3) -0.013(5) -0.052(5)
C17 0.095(4) 0.057(4) 0.071(4) -0.018(3) -0.010(3) -0.053(4)
C16 0.066(3) 0.036(3) 0.044(3) -0.012(2) -0.006(2) -0.027(2)
C5 0.035(3) 0.056(3) 0.029(3) -0.003(2) -0.003(2) -0.022(2)
C4 0.046(3) 0.072(4) 0.037(3) -0.011(3) -0.001(2) -0.033(3)
C3 0.046(3) 0.091(4) 0.047(3) -0.025(3) 0.009(2) -0.025(3)
C2 0.056(3) 0.059(4) 0.054(3) -0.025(3) 0.011(3) -0.011(3)
C1 0.054(3) 0.048(3) 0.049(3) -0.009(3) 0.001(3) -0.007(3)
C6 0.045(3) 0.041(3) 0.040(3) -0.006(2) -0.007(2) -0.027(2)
C7 0.037(3) 0.045(3) 0.047(3) -0.014(2) -0.008(2) -0.019(2)
C8 0.061(3) 0.038(3) 0.069(4) -0.002(3) -0.017(3) -0.007(3)
C9 0.080(4) 0.051(4) 0.091(5) -0.010(4) -0.016(4) -0.007(3)
C10 0.054(4) 0.050(4) 0.130(6) -0.040(4) -0.029(4) 0.010(3)
C11 0.054(3) 0.061(4) 0.075(4) -0.036(3) -0.006(3) -0.003(3)
C12 0.043(3) 0.053(3) 0.047(3) -0.016(3) -0.010(2) -0.010(2)
C13 0.049(4) 0.132(7) 0.112(6) -0.013(5) 0.024(4) -0.050(4)
C14B 0.058(8) 0.060(8) 0.119(11) -0.001(8) -0.006(7) -0.026(7)
C14 0.077(10) 0.187(18) 0.124(13) -0.038(12) -0.013(10) -0.054(11)

loop_
_atom_type_symbol
_atom_type_description
_atom_type_scat_dispersion_real
_atom_type_scat_dispersion_imag
_atom_type_scat_source
C C 0.0033 0.0016 'International Tables Vol C Tables 4.2.6.8 and 6.1.1.4'
H H 0.0000 0.0000 'International Tables Vol C Tables 4.2.6.8 and 6.1.1.4'
Cl Cl 0.1484 0.1585 'International Tables Vol C Tables 4.2.6.8 and 6.1.1.4'
N N 0.0061 0.0033 'International Tables Vol C Tables 4.2.6.8 and 6.1.1.4'
P P 0.1023 0.0942 'International Tables Vol C Tables 4.2.6.8 and 6.1.1.4'
Ru Ru -1.2594 0.8363 'International Tables Vol C Tables 4.2.6.8 and 6.1.1.4'
S S 0.1246 0.1234 'International Tables Vol C Tables 4.2.6.8 and 6.1.1.4'

loop_
_geom_angle_atom_site_label_1
_geom_angle_atom_site_label_2
_geom_angle_atom_site_label_3
_geom_angle
N1 Ru1 N2 78.23(13)
N1 Ru1 P1 98.52(10)
N2 Ru1 P1 176.75(9)
N1 Ru1 S1 162.55(10)
N2 Ru1 S1 84.64(9)
P1 Ru1 S1 98.61(4)
N1 Ru1 Cl2 85.78(9)
N2 Ru1 Cl2 84.42(10)
P1 Ru1 Cl2 95.19(4)
S1 Ru1 Cl2 95.94(4)
N1 Ru1 Cl1 94.12(9)
N2 Ru1 Cl1 87.75(9)
P1 Ru1 Cl1 92.72(4)
S1 Ru1 Cl1 81.78(4)
Cl2 Ru1 Cl1 172.03(4)
C12 S1 C13 98.2(3)
C12 S1 Ru1 98.76(15)
C13 S1 Ru1 111.4(2)
C15 P1 C21 101.3(2)
C15 P1 C27 104.6(2)
C21 P1 C27 99.48(19)
C15 P1 Ru1 115.89(14)
C21 P1 Ru1 117.63(15)
C27 P1 Ru1 115.58(13)
C1 N1 C5 117.4(4)
C1 N1 Ru1 128.1(3)
C5 N1 Ru1 113.8(3)
C7 N2 C6 116.0(3)
C7 N2 Ru1 116.2(3)
C6 N2 Ru1 106.1(2)
C7 N2 H2 105.9
C6 N2 H2 105.9
Ru1 N2 H2 105.9
C32 C27 C28 118.2(4)
C32 C27 P1 117.7(3)
C28 C27 P1 124.1(3)
C27 C28 C29 119.3(5)
C27 C28 H28 120.4
C29 C28 H28 120.4
C30 C29 C28 120.7(5)
C30 C29 H29 119.7
C28 C29 H29 119.7
C31 C30 C29 119.5(5)
C31 C30 H30 120.2
C29 C30 H30 120.2
C30 C31 C32 120.0(5)
C30 C31 H31 120.0
C32 C31 H31 120.0
C31 C32 C27 122.3(5)
C31 C32 H32 118.9
C27 C32 H32 118.9
C21 C26 C25 121.4(4)
C21 C26 H26 119.3
C25 C26 H26 119.3
C24 C25 C26 120.1(5)
C24 C25 H25 120.0
C26 C25 H25 120.0
C25 C24 C23 119.9(5)
C25 C24 H24 120.0
C23 C24 H24 120.0
C24 C23 C22 119.9(5)
C24 C23 H23 120.0
C22 C23 H23 120.0
C21 C22 C23 120.3(4)
C21 C22 H22 119.8
C23 C22 H22 119.8
C26 C21 C22 118.3(4)
C26 C21 P1 121.8(3)
C22 C21 P1 119.9(4)
C16 C15 C20 116.1(4)
C16 C15 P1 120.6(3)
C20 C15 P1 122.9(4)
C15 C20 C19 121.4(5)
C15 C20 H20 119.3
C19 C20 H20 119.3
C18 C19 C20 119.6(6)
C18 C19 H19 120.2
C20 C19 H19 120.2
C19 C18 C17 121.2(6)
C19 C18 H18 119.4
C17 C18 H18 119.4
C18 C17 C16 117.5(5)
C18 C17 H17 121.2
C16 C17 H17 121.2
C15 C16 C17 124.1(5)
C15 C16 H16 118.0
C17 C16 H16 118.0
N1 C5 C4 121.2(4)
N1 C5 C6 115.7(4)
C4 C5 C6 123.1(4)
C3 C4 C5 120.3(5)
C3 C4 H4 119.9
C5 C4 H4 119.9
C2 C3 C4 118.8(5)
C2 C3 H3 120.6
C4 C3 H3 120.6
C3 C2 C1 118.5(5)
C3 C2 H2A 120.8
C1 C2 H2A 120.8
N1 C1 C2 123.7(5)
N1 C1 H1 118.1
C2 C1 H1 118.1
N2 C6 C5 107.9(3)
N2 C6 H6A 110.1
C5 C6 H6A 110.1
N2 C6 H6B 110.1
C5 C6 H6B 110.1
H6A C6 H6B 108.4
C12 C7 C8 119.6(4)
C12 C7 N2 119.2(4)
C8 C7 N2 121.2(4)
C9 C8 C7 120.0(5)
C9 C8 H8 120.0
C7 C8 H8 120.0
C8 C9 C10 120.5(5)
C8 C9 H9 119.8
C10 C9 H9 119.8
C9 C10 C11 121.4(5)
C9 C10 H10 119.3
C11 C10 H10 119.3
C10 C11 C12 118.2(5)
C10 C11 H11 120.9
C12 C11 H11 120.9
C7 C12 C11 120.2(5)
C7 C12 S1 119.7(3)
C11 C12 S1 120.1(4)
C14 C13 C14B 78.9(9)
C14 C13 S1 123.4(10)
C14B C13 S1 111.5(7)
C13 C14B H14A 109.5
C13 C14B H14B 109.5
H14A C14B H14B 109.5
C13 C14B H14C 109.5
H14A C14B H14C 109.5
H14B C14B H14C 109.5
C13 C14 H14D 109.5
C13 C14 H14E 109.5
H14D C14 H14E 109.5
C13 C14 H14F 109.5
H14D C14 H14F 109.5
H14E C14 H14F 109.5

loop_
_geom_bond_atom_site_label_1
_geom_bond_atom_site_label_2
_geom_bond_distance
Ru1 N1 2.081(3)
Ru1 N2 2.123(3)
Ru1 P1 2.2992(11)
Ru1 S1 2.3219(11)
Ru1 Cl2 2.3930(12)
Ru1 Cl1 2.4251(11)
S1 C12 1.810(5)
S1 C13 1.830(6)
P1 C15 1.820(4)
P1 C21 1.832(4)
P1 C27 1.840(4)
N1 C1 1.335(5)
N1 C5 1.351(5)
N2 C7 1.454(5)
N2 C6 1.467(5)
N2 H2 0.9100
C27 C32 1.371(5)
C27 C28 1.391(6)
C28 C29 1.404(6)
C28 H28 0.9300
C29 C30 1.368(7)
C29 H29 0.9300
C30 C31 1.366(7)
C30 H30 0.9300
C31 C32 1.367(6)
C31 H31 0.9300
C32 H32 0.9300
C26 C21 1.374(5)
C26 C25 1.392(5)
C26 H26 0.9300
C25 C24 1.370(6)
C25 H25 0.9300
C24 C23 1.378(6)
C24 H24 0.9300
C23 C22 1.403(6)
C23 H23 0.9300
C22 C21 1.393(6)
C22 H22 0.9300
C15 C16 1.378(6)
C15 C20 1.386(6)
C20 C19 1.386(7)
C20 H20 0.9300
C19 C18 1.369(8)
C19 H19 0.9300
C18 C17 1.370(7)
C18 H18 0.9300
C17 C16 1.378(6)
C17 H17 0.9300
C16 H16 0.9300
C5 C4 1.379(5)
C5 C6 1.496(6)
C4 C3 1.373(6)
C4 H4 0.9300
C3 C2 1.359(6)
C3 H3 0.9300
C2 C1 1.380(6)
C2 H2A 0.9300
C1 H1 0.9300
C6 H6A 0.9700
C6 H6B 0.9700
C7 C12 1.376(6)
C7 C8 1.399(6)
C8 C9 1.351(6)
C8 H8 0.9300
C9 C10 1.358(7)
C9 H9 0.9300
C10 C11 1.389(7)
C10 H10 0.9300
C11 C12 1.390(6)
C11 H11 0.9300
C13 C14 1.204(13)
C13 C14B 1.324(11)
C14B H14A 0.9600
C14B H14B 0.9600
C14B H14C 0.9600
C14 H14D 0.9600
C14 H14E 0.9600
C14 H14F 0.9600

loop_
_platon_squeeze_void_nr
_platon_squeeze_void_average_x
_platon_squeeze_void_average_y
_platon_squeeze_void_average_z
_platon_squeeze_void_volume
_platon_squeeze_void_count_electrons
_platon_squeeze_void_content
1 0.000 0.500 0.500 196 60 ' '
